data_7015122
loop_
_publ_author_name
'Zhang, Wen'
'Sun, Hao-Ling'
'Sato, Osamu'

_publ_section_title
;
 Synthesis, characterization, and photoresponsive properties of a
 series of Mo(IV)-Cu(II) complexes.
;
_journal_issue 12
_journal_name_full 'Dalton transactions (Cambridge, England : 2003)'
_journal_page_first 2735
_journal_page_last 2743
_journal_paper_doi 10.1039/c0dt01213k
_journal_volume 40
_journal_year 2011
_chemical_formula_sum 'C44 H36 Cl Cu2 Mo N16 O4'
_chemical_formula_weight 1111.36
_chemical_name_systematic
;
?
;
_space_group_IT_number 14
_symmetry_cell_setting monoclinic
_symmetry_space_group_name_Hall '-P 2ybc'
_symmetry_space_group_name_H-M 'P 1 21/c 1'
_atom_sites_solution_hydrogens geom
_atom_sites_solution_primary direct
_atom_sites_solution_secondary difmap
_audit_creation_method SHELXL-97
_cell_angle_alpha 90.00
_cell_angle_beta 110.075(2)
_cell_angle_gamma 90.00
_cell_formula_units_Z 4
_cell_length_a 18.132(3)
_cell_length_b 17.736(2)
_cell_length_c 15.286(2)
_cell_measurement_reflns_used 13340
_cell_measurement_temperature 123(2)
_cell_measurement_theta_max 27.5
_cell_measurement_theta_min 3.0
_cell_volume 4617.1(11)
_computing_cell_refinement CrystalClear
_computing_data_collection CrystalClear
_computing_data_reduction CrystalStructure
_computing_structure_refinement 'SHELXL-97 (Sheldrick, 1997)'
_computing_structure_solution 'SHELXS-97 (Sheldrick, 1990)'
_diffrn_ambient_temperature 123(2)
_diffrn_detector_area_resol_mean 7.31
_diffrn_measured_fraction_theta_full 0.995
_diffrn_measured_fraction_theta_max 0.995
_diffrn_measurement_device_type 'Rigaku Saturn'
_diffrn_measurement_method \w
_diffrn_radiation_monochromator graphite
_diffrn_radiation_source 'fine-focus sealed tube'
_diffrn_radiation_type MoK\a
_diffrn_radiation_wavelength 0.71073
_diffrn_reflns_av_R_equivalents 0.0443
_diffrn_reflns_av_sigmaI/netI 0.0438
_diffrn_reflns_limit_h_max 23
_diffrn_reflns_limit_h_min -23
_diffrn_reflns_limit_k_max 21
_diffrn_reflns_limit_k_min -22
_diffrn_reflns_limit_l_max 19
_diffrn_reflns_limit_l_min -18
_diffrn_reflns_number 36616
_diffrn_reflns_theta_full 27.48
_diffrn_reflns_theta_max 27.48
_diffrn_reflns_theta_min 3.02
_diffrn_standards_number 36616
_exptl_absorpt_coefficient_mu 1.300
_exptl_absorpt_correction_T_max 0.958
_exptl_absorpt_correction_T_min 0.859
_exptl_absorpt_correction_type multi-scan
_exptl_crystal_colour green
_exptl_crystal_density_diffrn 1.599
_exptl_crystal_density_method 'not measured'
_exptl_crystal_description block
_exptl_crystal_F_000 2244
_exptl_crystal_size_max 0.10
_exptl_crystal_size_mid 0.10
_exptl_crystal_size_min 0.08
_refine_diff_density_max 0.528
_refine_diff_density_min -0.544
_refine_diff_density_rms 0.079
_refine_ls_extinction_method none
_refine_ls_goodness_of_fit_ref 1.046
_refine_ls_hydrogen_treatment constr
_refine_ls_matrix_type full
_refine_ls_number_parameters 613
_refine_ls_number_reflns 10520
_refine_ls_number_restraints 0
_refine_ls_restrained_S_all 1.046
_refine_ls_R_factor_all 0.0450
_refine_ls_R_factor_gt 0.0322
_refine_ls_shift/su_max 0.002
_refine_ls_shift/su_mean 0.000
_refine_ls_structure_factor_coef Fsqd
_refine_ls_weighting_details 'calc w=1/[\s^2^(Fo^2^)+(0.0367P)^2^+0.0000P] where P=(Fo^2^+2Fc^2^)/3'
_refine_ls_weighting_scheme calc
_refine_ls_wR_factor_gt 0.0727
_refine_ls_wR_factor_ref 0.0781
_reflns_number_gt 8601
_reflns_number_total 10520
_reflns_threshold_expression >2sigma(I)
_cod_data_source_file c0dt01213k.txt
_cod_data_source_block 7_ccdc_671022
_cod_original_cell_volume 4617(1)
_cod_original_sg_symbol_H-M P2(1)/c
_cod_database_code 7015122

loop_
_symmetry_equiv_pos_as_xyz
'x, y, z'
'-x, y+1/2, -z+1/2'
'-x, -y, -z'
'x, -y-1/2, z-1/2'

loop_
_atom_site_label
_atom_site_type_symbol
_atom_site_fract_x
_atom_site_fract_y
_atom_site_fract_z
_atom_site_U_iso_or_equiv
_atom_site_adp_type
_atom_site_occupancy
_atom_site_symmetry_multiplicity
_atom_site_calc_flag
_atom_site_refinement_flags
_atom_site_disorder_assembly
_atom_site_disorder_group
Mo1 Mo 0.249524(10) 0.545406(10) 0.753272(11) 0.00798(5) Uani 1 1 d . . .
Cu1 Cu 0.454153(15) 0.686175(14) 0.646831(18) 0.01318(7) Uani 1 1 d . . .
Cu2 Cu 0.047633(15) 0.671479(14) 0.875552(18) 0.01198(7) Uani 1 1 d . . .
Cl1 Cl 0.25760(3) 0.41839(3) 0.23262(4) 0.01854(12) Uani 1 1 d . . .
N1 N 0.46603(11) 0.63283(10) 0.53446(13) 0.0163(4) Uani 1 1 d . . .
N2 N 0.53670(11) 0.67884(9) 0.77929(12) 0.0151(4) Uani 1 1 d . . .
N3 N 0.39201(11) 0.78574(10) 0.63057(13) 0.0176(4) Uani 1 1 d . . .
N4 N 0.53542(10) 0.75488(9) 0.62715(12) 0.0115(4) Uani 1 1 d . . .
N5 N 0.37461(11) 0.62013(10) 0.66456(13) 0.0181(4) Uani 1 1 d . . .
N6 N -0.03336(11) 0.65983(10) 0.74230(12) 0.0149(4) Uani 1 1 d . . .
N7 N 0.10815(11) 0.77177(9) 0.88654(13) 0.0168(4) Uani 1 1 d . . .
N8 N 0.03226(10) 0.62108(9) 0.98887(12) 0.0133(4) Uani 1 1 d . . .
N9 N -0.03533(10) 0.74204(9) 0.88853(11) 0.0109(4) Uani 1 1 d . . .
N10 N 0.12785(11) 0.60485(9) 0.85838(12) 0.0146(4) Uani 1 1 d . . .
N11 N 0.15765(11) 0.69597(10) 0.63906(14) 0.0221(4) Uani 1 1 d . . .
N12 N 0.33630(11) 0.69366(10) 0.87840(14) 0.0227(5) Uani 1 1 d . . .
N13 N 0.21685(12) 0.39016(11) 0.85394(14) 0.0231(5) Uani 1 1 d . . .
N14 N 0.07815(11) 0.48080(10) 0.61420(14) 0.0208(4) Uani 1 1 d . . .
N15 N 0.28998(12) 0.41099(11) 0.62669(14) 0.0245(5) Uani 1 1 d . . .
N16 N 0.42335(11) 0.48505(10) 0.88941(14) 0.0215(4) Uani 1 1 d . . .
C1 C 0.41617(15) 0.58332(13) 0.47736(17) 0.0262(6) Uani 1 1 d . . .
H1A H 0.3714 0.5691 0.4898 0.031 Uiso 1 1 calc R . .
C2 C 0.42917(18) 0.55296(14) 0.40122(19) 0.0381(7) Uani 1 1 d . . .
H2A H 0.3936 0.5192 0.3623 0.046 Uiso 1 1 calc R . .
C3 C 0.49624(19) 0.57360(14) 0.38369(18) 0.0390(7) Uani 1 1 d . . .
H3A H 0.5065 0.5534 0.3329 0.047 Uiso 1 1 calc R . .
C4 C 0.54783(16) 0.62420(13) 0.44156(17) 0.0262(6) Uani 1 1 d . . .
H4A H 0.5934 0.6383 0.4309 0.031 Uiso 1 1 calc R . .
C5 C 0.53030(13) 0.65369(11) 0.51618(16) 0.0157(5) Uani 1 1 d . . .
C6 C 0.58236(12) 0.70834(12) 0.58395(15) 0.0146(5) Uani 1 1 d . . .
H6A H 0.6227 0.6811 0.6321 0.017 Uiso 1 1 calc R . .
H6B H 0.6079 0.7409 0.5521 0.017 Uiso 1 1 calc R . .
C7 C 0.54106(14) 0.62728(12) 0.84556(16) 0.0206(5) Uani 1 1 d . . .
H7A H 0.4994 0.5940 0.8363 0.025 Uiso 1 1 calc R . .
C8 C 0.60470(15) 0.62209(13) 0.92618(16) 0.0224(5) Uani 1 1 d . . .
H8A H 0.6060 0.5859 0.9708 0.027 Uiso 1 1 calc R . .
C9 C 0.66687(15) 0.67118(13) 0.94037(16) 0.0237(6) Uani 1 1 d . . .
H9A H 0.7109 0.6681 0.9941 0.028 Uiso 1 1 calc R . .
C10 C 0.66242(14) 0.72502(12) 0.87313(15) 0.0186(5) Uani 1 1 d . . .
H10B H 0.7033 0.7590 0.8814 0.022 Uiso 1 1 calc R . .
C11 C 0.59642(13) 0.72760(11) 0.79355(14) 0.0145(5) Uani 1 1 d . . .
C12 C 0.58573(13) 0.78536(12) 0.71838(14) 0.0151(5) Uani 1 1 d . . .
H12A H 0.5617 0.8303 0.7329 0.018 Uiso 1 1 calc R . .
H12B H 0.6365 0.7993 0.7153 0.018 Uiso 1 1 calc R . .
C13 C 0.32975(14) 0.80238(13) 0.65479(18) 0.0253(6) Uani 1 1 d . . .
H13A H 0.3080 0.7649 0.6809 0.030 Uiso 1 1 calc R . .
C14 C 0.29653(15) 0.87377(13) 0.64225(18) 0.0277(6) Uani 1 1 d . . .
H14A H 0.2532 0.8841 0.6596 0.033 Uiso 1 1 calc R . .
C15 C 0.32914(14) 0.92939(13) 0.60338(17) 0.0239(5) Uani 1 1 d . . .
H15A H 0.3075 0.9775 0.5937 0.029 Uiso 1 1 calc R . .
C16 C 0.39421(14) 0.91273(12) 0.57909(15) 0.0187(5) Uani 1 1 d . . .
H16A H 0.4175 0.9495 0.5538 0.022 Uiso 1 1 calc R . .
C17 C 0.42387(13) 0.83994(12) 0.59329(15) 0.0140(5) Uani 1 1 d . . .
C18 C 0.49099(12) 0.81529(11) 0.56398(15) 0.0136(4) Uani 1 1 d . . .
H18A H 0.4712 0.7967 0.5004 0.016 Uiso 1 1 calc R . .
H18B H 0.5253 0.8578 0.5664 0.016 Uiso 1 1 calc R . .
C19 C -0.03410(14) 0.60858(12) 0.67700(15) 0.0173(5) Uani 1 1 d . . .
H19A H 0.0065 0.5736 0.6906 0.021 Uiso 1 1 calc R . .
C20 C -0.09224(14) 0.60572(12) 0.59128(16) 0.0205(5) Uani 1 1 d . . .
H20A H -0.0909 0.5699 0.5475 0.025 Uiso 1 1 calc R . .
C21 C -0.15295(14) 0.65732(12) 0.57143(16) 0.0207(5) Uani 1 1 d . . .
H21A H -0.1938 0.6558 0.5145 0.025 Uiso 1 1 calc R . .
C22 C -0.15223(13) 0.71120(12) 0.63708(15) 0.0164(5) Uani 1 1 d . . .
H22A H -0.1921 0.7469 0.6246 0.020 Uiso 1 1 calc R . .
C23 C -0.09107(13) 0.71100(11) 0.72176(15) 0.0134(4) Uani 1 1 d . . .
C24 C -0.08378(13) 0.77022(12) 0.79511(14) 0.0150(5) Uani 1 1 d . . .
H24A H -0.0598 0.8152 0.7806 0.018 Uiso 1 1 calc R . .
H24B H -0.1356 0.7836 0.7953 0.018 Uiso 1 1 calc R . .
C25 C 0.16994(14) 0.78728(13) 0.86154(17) 0.0233(5) Uani 1 1 d . . .
H25A H 0.1924 0.7486 0.8381 0.028 Uiso 1 1 calc R . .
C26 C 0.20199(15) 0.85887(13) 0.86921(18) 0.0271(6) Uani 1 1 d . . .
H26A H 0.2449 0.8682 0.8507 0.033 Uiso 1 1 calc R . .
C27 C 0.16907(15) 0.91620(13) 0.90494(17) 0.0249(6) Uani 1 1 d . . .
H27A H 0.1901 0.9646 0.9118 0.030 Uiso 1 1 calc R . .
C28 C 0.10434(13) 0.90055(12) 0.93032(15) 0.0177(5) Uani 1 1 d . . .
H28A H 0.0807 0.9384 0.9536 0.021 Uiso 1 1 calc R . .
C29 C 0.07542(13) 0.82786(11) 0.92045(14) 0.0133(4) Uani 1 1 d . . .
C30 C 0.00755(12) 0.80485(11) 0.94930(14) 0.0126(4) Uani 1 1 d . . .
H30A H 0.0265 0.7887 1.0138 0.015 Uiso 1 1 calc R . .
H30B H -0.0275 0.8473 0.9436 0.015 Uiso 1 1 calc R . .
C31 C 0.07937(13) 0.57155(12) 1.04900(15) 0.0179(5) Uani 1 1 d . . .
H31A H 0.1241 0.5545 1.0386 0.022 Uiso 1 1 calc R . .
C32 C 0.06366(14) 0.54511(13) 1.12562(16) 0.0227(5) Uani 1 1 d . . .
H32A H 0.0978 0.5116 1.1668 0.027 Uiso 1 1 calc R . .
C33 C -0.00373(15) 0.56926(13) 1.14004(17) 0.0245(6) Uani 1 1 d . . .
H33A H -0.0158 0.5517 1.1909 0.029 Uiso 1 1 calc R . .
C34 C -0.05290(14) 0.61953(12) 1.07851(16) 0.0188(5) Uani 1 1 d . . .
H34A H -0.0987 0.6360 1.0869 0.023 Uiso 1 1 calc R . .
C35 C -0.03283(13) 0.64515(11) 1.00387(15) 0.0133(4) Uani 1 1 d . . .
C36 C -0.08349(12) 0.69849(12) 0.93196(15) 0.0142(5) Uani 1 1 d . . .
H36A H -0.1233 0.6703 0.8844 0.017 Uiso 1 1 calc R . .
H36B H -0.1098 0.7329 0.9610 0.017 Uiso 1 1 calc R . .
C37 C 0.32922(13) 0.59213(11) 0.69033(15) 0.0138(4) Uani 1 1 d . . .
C38 C 0.17144(13) 0.58060(11) 0.82673(14) 0.0125(4) Uani 1 1 d . . .
C39 C 0.18936(12) 0.64254(12) 0.67559(15) 0.0130(4) Uani 1 1 d . . .
C40 C 0.30611(12) 0.64098(12) 0.83808(15) 0.0139(5) Uani 1 1 d . . .
C41 C 0.22877(12) 0.44435(12) 0.82038(15) 0.0141(5) Uani 1 1 d . . .
C42 C 0.13736(13) 0.50434(11) 0.66184(15) 0.0136(4) Uani 1 1 d . . .
C43 C 0.27503(12) 0.45740(12) 0.66983(15) 0.0143(5) Uani 1 1 d . . .
C44 C 0.36230(13) 0.50612(11) 0.84305(15) 0.0132(4) Uani 1 1 d . . .
O1 O 0.23210(11) 0.46477(11) 0.29317(14) 0.0435(5) Uani 1 1 d . . .
O2 O 0.24475(9) 0.33995(10) 0.24830(11) 0.0266(4) Uani 1 1 d . . .
O3 O 0.21324(10) 0.43720(9) 0.13675(11) 0.0277(4) Uani 1 1 d . . .
O4 O 0.34004(9) 0.43033(8) 0.24989(11) 0.0211(4) Uani 1 1 d . . .

loop_
_atom_site_aniso_label
_atom_site_aniso_U_11
_atom_site_aniso_U_22
_atom_site_aniso_U_33
_atom_site_aniso_U_23
_atom_site_aniso_U_13
_atom_site_aniso_U_12
Mo1 0.00728(9) 0.00795(10) 0.00949(9) 0.00015(7) 0.00387(7) -0.00001(7)
Cu1 0.01303(14) 0.01189(14) 0.01751(14) 0.00231(11) 0.00896(11) -0.00128(10)
Cu2 0.01155(14) 0.01173(14) 0.01466(13) -0.00212(11) 0.00708(11) 0.00116(10)
Cl1 0.0148(3) 0.0197(3) 0.0218(3) -0.0016(2) 0.0072(2) 0.0014(2)
N1 0.0166(10) 0.0147(9) 0.0183(10) -0.0017(8) 0.0071(8) -0.0016(8)
N2 0.0188(10) 0.0139(9) 0.0154(9) 0.0034(8) 0.0093(8) 0.0038(8)
N3 0.0179(10) 0.0152(9) 0.0233(10) 0.0049(8) 0.0117(9) 0.0022(8)
N4 0.0124(9) 0.0112(9) 0.0108(9) 0.0013(7) 0.0036(7) -0.0006(7)
N5 0.0182(11) 0.0146(10) 0.0254(11) 0.0042(8) 0.0124(9) 0.0019(8)
N6 0.0176(10) 0.0137(9) 0.0157(9) -0.0037(8) 0.0085(8) -0.0019(8)
N7 0.0182(10) 0.0131(9) 0.0219(10) -0.0031(8) 0.0103(8) -0.0012(8)
N8 0.0145(10) 0.0121(9) 0.0153(9) -0.0003(7) 0.0078(8) 0.0007(7)
N9 0.0099(9) 0.0112(9) 0.0108(9) -0.0026(7) 0.0024(7) 0.0003(7)
N10 0.0155(10) 0.0127(9) 0.0175(9) -0.0018(8) 0.0080(8) -0.0006(8)
N11 0.0173(11) 0.0200(10) 0.0228(11) 0.0017(9) -0.0010(9) 0.0010(9)
N12 0.0177(11) 0.0201(10) 0.0235(11) -0.0043(9) -0.0015(9) -0.0001(9)
N13 0.0230(12) 0.0214(11) 0.0237(11) 0.0061(9) 0.0063(9) -0.0035(9)
N14 0.0181(11) 0.0201(10) 0.0234(11) -0.0062(9) 0.0059(9) -0.0007(8)
N15 0.0218(11) 0.0259(11) 0.0270(11) -0.0088(9) 0.0097(9) 0.0025(9)
N16 0.0189(11) 0.0172(10) 0.0274(11) 0.0054(9) 0.0069(9) 0.0013(8)
C1 0.0238(14) 0.0209(13) 0.0302(14) -0.0052(11) 0.0045(11) -0.0089(10)
C2 0.053(2) 0.0282(15) 0.0274(15) -0.0123(12) 0.0070(14) -0.0137(14)
C3 0.071(2) 0.0260(15) 0.0278(15) -0.0111(12) 0.0276(15) -0.0040(14)
C4 0.0403(16) 0.0202(13) 0.0255(13) -0.0010(11) 0.0208(12) -0.0009(11)
C5 0.0189(12) 0.0107(11) 0.0188(11) 0.0017(9) 0.0084(10) 0.0002(9)
C6 0.0109(11) 0.0174(11) 0.0174(11) 0.0028(9) 0.0074(9) 0.0009(9)
C7 0.0259(14) 0.0176(12) 0.0246(13) 0.0074(10) 0.0166(11) 0.0059(10)
C8 0.0386(16) 0.0162(12) 0.0163(12) 0.0050(10) 0.0145(11) 0.0086(11)
C9 0.0355(16) 0.0206(12) 0.0114(11) -0.0028(10) 0.0035(11) 0.0117(11)
C10 0.0245(13) 0.0144(11) 0.0151(11) -0.0033(9) 0.0044(10) 0.0022(10)
C11 0.0198(12) 0.0121(11) 0.0119(10) -0.0006(9) 0.0060(9) 0.0030(9)
C12 0.0171(12) 0.0131(11) 0.0128(11) -0.0005(9) 0.0021(9) -0.0025(9)
C13 0.0235(14) 0.0208(12) 0.0378(15) 0.0077(11) 0.0187(12) 0.0030(10)
C14 0.0220(14) 0.0282(14) 0.0387(15) 0.0025(12) 0.0181(12) 0.0073(11)
C15 0.0279(14) 0.0159(12) 0.0297(14) 0.0016(11) 0.0123(12) 0.0088(10)
C16 0.0239(13) 0.0123(11) 0.0202(12) 0.0023(9) 0.0078(10) 0.0008(9)
C17 0.0127(11) 0.0153(11) 0.0128(10) -0.0008(9) 0.0028(9) 0.0000(9)
C18 0.0149(11) 0.0131(11) 0.0127(10) 0.0018(9) 0.0047(9) 0.0004(9)
C19 0.0242(13) 0.0128(11) 0.0197(12) -0.0025(9) 0.0134(10) 0.0001(9)
C20 0.0337(15) 0.0157(12) 0.0163(11) -0.0038(10) 0.0139(11) -0.0067(10)
C21 0.0288(14) 0.0182(12) 0.0131(11) -0.0008(9) 0.0047(10) -0.0084(10)
C22 0.0195(12) 0.0138(11) 0.0143(11) 0.0027(9) 0.0037(9) -0.0019(9)
C23 0.0157(12) 0.0119(11) 0.0142(11) 0.0005(9) 0.0073(9) -0.0014(9)
C24 0.0163(12) 0.0141(11) 0.0124(11) -0.0017(9) 0.0020(9) 0.0011(9)
C25 0.0223(13) 0.0170(12) 0.0366(15) -0.0057(11) 0.0178(12) -0.0005(10)
C26 0.0246(14) 0.0242(13) 0.0399(16) -0.0014(12) 0.0207(12) -0.0056(11)
C27 0.0309(15) 0.0140(12) 0.0340(14) -0.0015(11) 0.0165(12) -0.0059(10)
C28 0.0207(13) 0.0125(11) 0.0216(12) -0.0026(9) 0.0094(10) 0.0003(9)
C29 0.0145(11) 0.0141(11) 0.0107(10) 0.0000(9) 0.0037(9) 0.0004(9)
C30 0.0158(11) 0.0106(10) 0.0127(10) -0.0041(9) 0.0066(9) -0.0007(9)
C31 0.0141(12) 0.0183(11) 0.0216(12) 0.0003(10) 0.0064(10) 0.0040(9)
C32 0.0238(13) 0.0229(13) 0.0210(12) 0.0068(10) 0.0070(10) 0.0065(10)
C33 0.0360(15) 0.0197(12) 0.0225(13) 0.0074(10) 0.0159(12) 0.0006(11)
C34 0.0203(12) 0.0172(12) 0.0247(12) -0.0010(10) 0.0150(10) -0.0006(10)
C35 0.0136(11) 0.0108(10) 0.0162(11) -0.0034(9) 0.0063(9) -0.0005(8)
C36 0.0110(11) 0.0153(11) 0.0176(11) -0.0011(9) 0.0065(9) 0.0006(9)
C37 0.0134(11) 0.0102(10) 0.0181(11) 0.0023(9) 0.0057(9) 0.0027(9)
C38 0.0141(11) 0.0106(10) 0.0124(10) 0.0003(9) 0.0041(9) -0.0027(9)
C39 0.0107(11) 0.0145(11) 0.0124(10) -0.0005(9) 0.0022(9) -0.0021(9)
C40 0.0101(11) 0.0135(11) 0.0166(11) 0.0019(9) 0.0025(9) 0.0039(9)
C41 0.0115(11) 0.0165(11) 0.0135(11) -0.0009(9) 0.0031(9) 0.0001(9)
C42 0.0151(12) 0.0123(11) 0.0148(11) -0.0001(9) 0.0071(9) 0.0035(9)
C43 0.0135(11) 0.0143(11) 0.0153(11) -0.0012(9) 0.0053(9) -0.0010(9)
C44 0.0138(12) 0.0111(11) 0.0167(11) 0.0027(9) 0.0079(9) -0.0005(9)
O1 0.0419(13) 0.0540(13) 0.0429(12) -0.0128(10) 0.0251(10) 0.0118(10)
O2 0.0197(10) 0.0251(9) 0.0333(10) 0.0106(7) 0.0070(8) -0.0043(7)
O3 0.0218(10) 0.0282(9) 0.0271(10) 0.0089(8) 0.0008(8) -0.0017(7)
O4 0.0143(9) 0.0207(8) 0.0267(9) -0.0073(7) 0.0049(7) -0.0037(7)

loop_
_atom_type_symbol
_atom_type_description
_atom_type_scat_dispersion_real
_atom_type_scat_dispersion_imag
_atom_type_scat_source
C C 0.0033 0.0016 'International Tables Vol C Tables 4.2.6.8 and 6.1.1.4'
H H 0.0000 0.0000 'International Tables Vol C Tables 4.2.6.8 and 6.1.1.4'
N N 0.0061 0.0033 'International Tables Vol C Tables 4.2.6.8 and 6.1.1.4'
O O 0.0106 0.0060 'International Tables Vol C Tables 4.2.6.8 and 6.1.1.4'
Cl Cl 0.1484 0.1585 'International Tables Vol C Tables 4.2.6.8 and 6.1.1.4'
Cu Cu 0.3201 1.2651 'International Tables Vol C Tables 4.2.6.8 and 6.1.1.4'
Mo Mo -1.6832 0.6857 'International Tables Vol C Tables 4.2.6.8 and 6.1.1.4'

loop_
_geom_angle_atom_site_label_1
_geom_angle_atom_site_label_2
_geom_angle_atom_site_label_3
_geom_angle
_geom_angle_site_symmetry_1
_geom_angle_site_symmetry_3
_geom_angle_publ_flag
C44 Mo1 C37 76.90(8) . . ?
C44 Mo1 C42 141.39(8) . . ?
C37 Mo1 C42 117.83(8) . . ?
C44 Mo1 C41 73.19(8) . . ?
C37 Mo1 C41 141.49(8) . . ?
C42 Mo1 C41 75.46(8) . . ?
C44 Mo1 C39 142.98(8) . . ?
C37 Mo1 C39 74.82(8) . . ?
C42 Mo1 C39 74.22(8) . . ?
C41 Mo1 C39 141.62(8) . . ?
C44 Mo1 C43 78.09(8) . . ?
C37 Mo1 C43 72.71(8) . . ?
C42 Mo1 C43 73.72(8) . . ?
C41 Mo1 C43 77.81(8) . . ?
C39 Mo1 C43 114.87(8) . . ?
C44 Mo1 C40 73.76(8) . . ?
C37 Mo1 C40 73.39(8) . . ?
C42 Mo1 C40 142.95(8) . . ?
C41 Mo1 C40 119.25(8) . . ?
C39 Mo1 C40 75.60(8) . . ?
C43 Mo1 C40 139.82(8) . . ?
C44 Mo1 C38 114.07(8) . . ?
C37 Mo1 C38 140.62(8) . . ?
C42 Mo1 C38 78.23(8) . . ?
C41 Mo1 C38 75.12(8) . . ?
C39 Mo1 C38 76.12(8) . . ?
C43 Mo1 C38 144.95(8) . . ?
C40 Mo1 C38 74.07(8) . . ?
N5 Cu1 N4 179.34(8) . . ?
N5 Cu1 N1 97.80(8) . . ?
N4 Cu1 N1 81.97(7) . . ?
N5 Cu1 N3 97.56(7) . . ?
N4 Cu1 N3 82.03(7) . . ?
N1 Cu1 N3 120.50(7) . . ?
N5 Cu1 N2 98.49(8) . . ?
N4 Cu1 N2 82.15(7) . . ?
N1 Cu1 N2 123.11(7) . . ?
N3 Cu1 N2 110.71(7) . . ?
N10 Cu2 N9 177.78(7) . . ?
N10 Cu2 N8 99.94(7) . . ?
N9 Cu2 N8 82.26(7) . . ?
N10 Cu2 N7 97.59(7) . . ?
N9 Cu2 N7 81.44(7) . . ?
N8 Cu2 N7 121.92(7) . . ?
N10 Cu2 N6 96.68(7) . . ?
N9 Cu2 N6 81.83(7) . . ?
N8 Cu2 N6 122.05(7) . . ?
N7 Cu2 N6 110.07(7) . . ?
O1 Cl1 O4 110.03(11) . . ?
O1 Cl1 O2 109.92(11) . . ?
O4 Cl1 O2 109.10(9) . . ?
O1 Cl1 O3 109.41(11) . . ?
O4 Cl1 O3 109.41(10) . . ?
O2 Cl1 O3 108.95(10) . . ?
C5 N1 C1 118.9(2) . . ?
C5 N1 Cu1 113.51(14) . . ?
C1 N1 Cu1 127.49(17) . . ?
C11 N2 C7 118.6(2) . . ?
C11 N2 Cu1 112.98(14) . . ?
C7 N2 Cu1 127.96(16) . . ?
C13 N3 C17 119.09(19) . . ?
C13 N3 Cu1 129.35(15) . . ?
C17 N3 Cu1 111.50(15) . . ?
C18 N4 C12 111.78(16) . . ?
C18 N4 C6 112.12(16) . . ?
C12 N4 C6 110.97(17) . . ?
C18 N4 Cu1 105.85(13) . . ?
C12 N4 Cu1 109.03(13) . . ?
C6 N4 Cu1 106.81(12) . . ?
C37 N5 Cu1 165.05(19) . . ?
C23 N6 C19 118.41(19) . . ?
C23 N6 Cu2 113.33(14) . . ?
C19 N6 Cu2 128.26(15) . . ?
C25 N7 C29 118.84(19) . . ?
C25 N7 Cu2 129.10(15) . . ?
C29 N7 Cu2 111.99(14) . . ?
C31 N8 C35 118.62(19) . . ?
C31 N8 Cu2 128.57(15) . . ?
C35 N8 Cu2 112.75(14) . . ?
C36 N9 C24 111.19(16) . . ?
C36 N9 C30 111.87(16) . . ?
C24 N9 C30 111.03(16) . . ?
C36 N9 Cu2 107.12(12) . . ?
C24 N9 Cu2 109.24(13) . . ?
C30 N9 Cu2 106.16(12) . . ?
C38 N10 Cu2 159.43(17) . . ?
N1 C1 C2 122.2(2) . . ?
C1 C2 C3 118.6(2) . . ?
C4 C3 C2 119.8(2) . . ?
C3 C4 C5 118.5(2) . . ?
N1 C5 C4 121.9(2) . . ?
N1 C5 C6 114.97(19) . . ?
C4 C5 C6 123.1(2) . . ?
N4 C6 C5 110.19(17) . . ?
N2 C7 C8 122.4(2) . . ?
C7 C8 C9 119.2(2) . . ?
C8 C9 C10 118.8(2) . . ?
C11 C10 C9 119.2(2) . . ?
N2 C11 C10 121.8(2) . . ?
N2 C11 C12 115.46(19) . . ?
C10 C11 C12 122.7(2) . . ?
N4 C12 C11 110.32(17) . . ?
N3 C13 C14 122.1(2) . . ?
C15 C14 C13 118.7(2) . . ?
C14 C15 C16 119.5(2) . . ?
C15 C16 C17 118.5(2) . . ?
N3 C17 C16 122.1(2) . . ?
N3 C17 C18 115.42(18) . . ?
C16 C17 C18 122.4(2) . . ?
N4 C18 C17 109.36(17) . . ?
N6 C19 C20 122.8(2) . . ?
C19 C20 C21 118.6(2) . . ?
C22 C21 C20 119.3(2) . . ?
C21 C22 C23 118.8(2) . . ?
N6 C23 C22 122.10(19) . . ?
N6 C23 C24 115.83(19) . . ?
C22 C23 C24 122.03(19) . . ?
N9 C24 C23 110.65(17) . . ?
N7 C25 C26 122.4(2) . . ?
C27 C26 C25 118.8(2) . . ?
C26 C27 C28 119.0(2) . . ?
C29 C28 C27 118.9(2) . . ?
N7 C29 C28 122.0(2) . . ?
N7 C29 C30 115.20(18) . . ?
C28 C29 C30 122.79(19) . . ?
N9 C30 C29 109.03(16) . . ?
N8 C31 C32 122.3(2) . . ?
C31 C32 C33 118.8(2) . . ?
C34 C33 C32 119.5(2) . . ?
C33 C34 C35 118.8(2) . . ?
N8 C35 C34 121.9(2) . . ?
N8 C35 C36 115.26(19) . . ?
C34 C35 C36 122.8(2) . . ?
N9 C36 C35 110.48(17) . . ?
N5 C37 Mo1 173.8(2) . . ?
N10 C38 Mo1 172.83(18) . . ?
N11 C39 Mo1 176.11(19) . . ?
N12 C40 Mo1 175.99(19) . . ?
N13 C41 Mo1 178.4(2) . . ?
N14 C42 Mo1 178.33(19) . . ?
N15 C43 Mo1 178.7(2) . . ?
N16 C44 Mo1 178.39(19) . . ?

loop_
_geom_bond_atom_site_label_1
_geom_bond_atom_site_label_2
_geom_bond_distance
_geom_bond_site_symmetry_2
_geom_bond_publ_flag
Mo1 C44 2.150(2) . ?
Mo1 C37 2.158(2) . ?
Mo1 C42 2.161(2) . ?
Mo1 C41 2.161(2) . ?
Mo1 C39 2.163(2) . ?
Mo1 C43 2.164(2) . ?
Mo1 C40 2.167(2) . ?
Mo1 C38 2.179(2) . ?
Cu1 N5 1.9478(18) . ?
Cu1 N4 2.0127(17) . ?
Cu1 N1 2.0362(18) . ?
Cu1 N3 2.0634(18) . ?
Cu1 N2 2.068(2) . ?
Cu2 N10 1.9604(18) . ?
Cu2 N9 2.0183(17) . ?
Cu2 N8 2.0515(18) . ?
Cu2 N7 2.0663(18) . ?
Cu2 N6 2.072(2) . ?
Cl1 O1 1.4285(18) . ?
Cl1 O4 1.4416(16) . ?
Cl1 O2 1.4442(18) . ?
Cl1 O3 1.4479(17) . ?
N1 C5 1.340(3) . ?
N1 C1 1.345(3) . ?
N2 C11 1.344(3) . ?
N2 C7 1.347(3) . ?
N3 C13 1.336(3) . ?
N3 C17 1.345(3) . ?
N4 C18 1.482(3) . ?
N4 C12 1.482(3) . ?
N4 C6 1.493(3) . ?
N5 C37 1.141(3) . ?
N6 C23 1.339(3) . ?
N6 C19 1.347(3) . ?
N7 C25 1.331(3) . ?
N7 C29 1.350(3) . ?
N8 C31 1.344(3) . ?
N8 C35 1.347(3) . ?
N9 C36 1.482(3) . ?
N9 C24 1.483(3) . ?
N9 C30 1.487(3) . ?
N10 C38 1.143(3) . ?
N11 C39 1.149(3) . ?
N12 C40 1.149(3) . ?
N13 C41 1.144(3) . ?
N14 C42 1.149(3) . ?
N15 C43 1.144(3) . ?
N16 C44 1.153(3) . ?
C1 C2 1.374(4) . ?
C2 C3 1.381(4) . ?
C3 C4 1.377(4) . ?
C4 C5 1.387(3) . ?
C5 C6 1.494(3) . ?
C7 C8 1.372(3) . ?
C8 C9 1.381(3) . ?
C9 C10 1.385(3) . ?
C10 C11 1.384(3) . ?
C11 C12 1.501(3) . ?
C13 C14 1.387(3) . ?
C14 C15 1.385(3) . ?
C15 C16 1.385(3) . ?
C16 C17 1.387(3) . ?
C17 C18 1.499(3) . ?
C19 C20 1.372(3) . ?
C20 C21 1.383(3) . ?
C21 C22 1.382(3) . ?
C22 C23 1.386(3) . ?
C23 C24 1.509(3) . ?
C25 C26 1.384(3) . ?
C26 C27 1.383(3) . ?
C27 C28 1.385(3) . ?
C28 C29 1.380(3) . ?
C29 C30 1.499(3) . ?
C31 C32 1.379(3) . ?
C32 C33 1.382(3) . ?
C33 C34 1.378(3) . ?
C34 C35 1.388(3) . ?
C35 C36 1.501(3) . ?
